data_4319240
loop_
_publ_author_name
'Peter J. S. Richardt'
'Robert W. Gable'
'Alan M. Bond'
'Anthony G. Wedd'

_publ_section_title
;
 Synthesis and Redox Characterization of the Polyoxo Anion,
 \g*-[S2W18O62]4-: A Unique Fast Oxidation Pathway Determines the
 Characteristic Reversible Electrochemical Behavior of Polyoxometalate
 Anions in Acidic Media
;
_journal_name_full 'Inorganic Chemistry'
_journal_page_first 703
_journal_page_last 709
_journal_paper_doi 10.1021/ic000793q
_journal_volume 40
_journal_year 2001
_chemical_formula_sum 'C68.92 H152.46 N6.46 O62.54 S2 W18'
_chemical_formula_weight 5445.97
_chemical_name_systematic
; 
 ? 
;
_space_group_IT_number 15
_symmetry_cell_setting monoclinic
_symmetry_space_group_name_Hall '-C 2yc'
_symmetry_space_group_name_H-M 'C 1 2/c 1'
_atom_sites_solution_hydrogens 'not located'
_atom_sites_solution_primary direct
_atom_sites_solution_secondary difmap
_audit_creation_method SHELXL-97
_cell_angle_alpha 90.00
_cell_angle_beta 95.690(15)
_cell_angle_gamma 90.00
_cell_formula_units_Z 4
_cell_length_a 22.389(6)
_cell_length_b 22.104(3)
_cell_length_c 25.505(5)
_cell_measurement_reflns_used 25
_cell_measurement_temperature 293(2)
_cell_measurement_theta_max 14.2
_cell_measurement_theta_min 11.1
_cell_volume 12560(5)
_computing_cell_refinement 'CAD-4 Software'
_computing_data_collection 'CAD-4 Software (Enraf-Nonius, 1989)'
_computing_data_reduction 'PROCESS_DATA (Gable et al., 1993)'
_computing_molecular_graphics 'ORTEPII (Johnson, 1976)'
_computing_publication_material SHELXL
_computing_structure_refinement 'SHELXL-97 (Sheldrick, 1997)'
_computing_structure_solution 'SHELXS-97 (Sheldrick, 1990)'
_diffrn_ambient_temperature 293(2)
_diffrn_measured_fraction_theta_full 0.995
_diffrn_measured_fraction_theta_max 0.995
_diffrn_measurement_device_type 'Enraf-Nonius CAD-4MachS diffractometer'
_diffrn_measurement_method \w:2\q
_diffrn_radiation_monochromator graphite
_diffrn_radiation_source 'fine-focus sealed tube'
_diffrn_radiation_type MoK\a
_diffrn_radiation_wavelength 0.71073
_diffrn_reflns_av_R_equivalents 0.0534
_diffrn_reflns_av_sigmaI/netI 0.0664
_diffrn_reflns_limit_h_max 26
_diffrn_reflns_limit_h_min -1
_diffrn_reflns_limit_k_max 26
_diffrn_reflns_limit_k_min -1
_diffrn_reflns_limit_l_max 30
_diffrn_reflns_limit_l_min -30
_diffrn_reflns_number 12465
_diffrn_reflns_theta_full 24.98
_diffrn_reflns_theta_max 24.98
_diffrn_reflns_theta_min 2.01
_diffrn_standards_decay_% 10
_diffrn_standards_interval_time 160
_diffrn_standards_number 3
_exptl_absorpt_coefficient_mu 16.526
_exptl_absorpt_correction_T_max 0.3839
_exptl_absorpt_correction_T_min 0.1418
_exptl_absorpt_correction_type gaussian
_exptl_absorpt_process_details 'Sheldrick, 1976'
_exptl_crystal_colour colourless
_exptl_crystal_density_diffrn 2.880
_exptl_crystal_density_meas ?
_exptl_crystal_density_method 'not measured'
_exptl_crystal_description plate
_exptl_crystal_F_000 9902
_exptl_crystal_size_max 0.15
_exptl_crystal_size_mid 0.14
_exptl_crystal_size_min 0.08
_refine_diff_density_max 1.898
_refine_diff_density_min -2.629
_refine_diff_density_rms 0.312
_refine_ls_extinction_method none
_refine_ls_goodness_of_fit_ref 1.035
_refine_ls_hydrogen_treatment none
_refine_ls_matrix_type full
_refine_ls_number_parameters 915
_refine_ls_number_reflns 10991
_refine_ls_number_restraints 607
_refine_ls_restrained_S_all 1.007
_refine_ls_R_factor_all 0.1004
_refine_ls_R_factor_gt 0.0552
_refine_ls_shift/su_max 0.003
_refine_ls_shift/su_mean 0.000
_refine_ls_structure_factor_coef Fsqd
_refine_ls_weighting_details 'calc w=1/[\s^2^(Fo^2^)+(0.0886P)^2^+0.0000P] where P=(Fo^2^+2Fc^2^)/3'
_refine_ls_weighting_scheme calc
_refine_ls_wR_factor_gt 0.1356
_refine_ls_wR_factor_ref 0.1483
_reflns_number_gt 7249
_reflns_number_total 10991
_reflns_threshold_expression >2sigma(I)
_cod_data_source_file ic000793q.cif
_cod_data_source_block wedd_11
_cod_depositor_comments
;
The following automatic conversions were performed:

'_symmetry_cell_setting' value 'Monoclinic' changed to 'monoclinic'
according to the built-in table from CIF Core dictionary named
'cif_core.dic' version 2.4.1 from
2010-06-29.

'_exptl_absorpt_correction_type' value 'Gaussian'
changed to 'gaussian' according to the built-in table from CIF Core
dictionary named 'cif_core.dic' version 2.4.1 from 2010-06-29.

Automatic conversion script
Id: cif_fix_values 1646 2011-03-28 12:23:43Z adriana 

The following automatic conversions were performed:

'_exptl_crystal_density_meas' value 'Not measured' was changed to '?'
- the value is perceived as not measured.

Automatic conversion script
Id: cif_fix_values 3008 2015-01-20 13:52:24Z robertas 
;
_cod_original_sg_symbol_H-M 'C 2/c'
_cod_database_code 4319240

loop_
_symmetry_equiv_pos_as_xyz
'x, y, z'
'-x, y, -z+1/2'
'x+1/2, y+1/2, z'
'-x+1/2, y+1/2, -z+1/2'
'-x, -y, -z'
'x, -y, z-1/2'
'-x+1/2, -y+1/2, -z'
'x+1/2, -y+1/2, z-1/2'

loop_
_atom_site_label
_atom_site_type_symbol
_atom_site_fract_x
_atom_site_fract_y
_atom_site_fract_z
_atom_site_U_iso_or_equiv
_atom_site_adp_type
_atom_site_occupancy
_atom_site_symmetry_multiplicity
_atom_site_calc_flag
_atom_site_refinement_flags
_atom_site_disorder_assembly
_atom_site_disorder_group
W1 W 0.34748(4) 0.16541(4) -0.16687(3) 0.0496(2) Uani 0.935(3) 1 d PD A 1
W2 W 0.33296(4) 0.32098(4) -0.17736(3) 0.0515(2) Uani 0.935(3) 1 d PD A 1
W3 W 0.20924(4) 0.22868(4) -0.20731(3) 0.0504(2) Uani 0.935(3) 1 d PD A 1
W4 W 0.13995(3) 0.15067(3) -0.10229(3) 0.0412(2) Uani 0.935(3) 1 d PD . 1
W5 W 0.28849(4) 0.08342(3) -0.05765(3) 0.0416(2) Uani 0.935(3) 1 d PD . 1
W6 W 0.41165(3) 0.17760(3) -0.02872(3) 0.03667(19) Uani 0.935(3) 1 d PD . 1
W7 W 0.39416(3) 0.34493(3) -0.03965(3) 0.0399(2) Uani 0.935(3) 1 d PD A 1
W8 W 0.25422(3) 0.40674(3) -0.08150(3) 0.0385(2) Uani 0.935(3) 1 d PD A 1
W9 W 0.12162(3) 0.30689(3) -0.11292(3) 0.03574(19) Uani 0.935(3) 1 d PD A 1
S S 0.26850(17) 0.24527(15) -0.07047(15) 0.0263(8) Uani 0.935(3) 1 d PD A 1
Oa1 O 0.3905(8) 0.1210(7) -0.2033(6) 0.082(5) Uani 0.935(3) 1 d PD A 1
Oa2 O 0.3651(7) 0.3673(7) -0.2193(6) 0.069(4) Uani 0.935(3) 1 d PD A 1
Oa3 O 0.1693(8) 0.2200(8) -0.2664(6) 0.078(5) Uani 0.935(3) 1 d PD A 1
Oa4 O 0.0900(6) 0.0989(5) -0.1257(6) 0.062(4) Uani 0.935(3) 1 d PD A 1
Oa5 O 0.2903(6) 0.0083(5) -0.0653(6) 0.064(4) Uani 0.935(3) 1 d PD A 1
Oa6 O 0.4833(5) 0.1542(5) -0.0221(6) 0.055(4) Uani 0.935(3) 1 d PD A 1
Oa7 O 0.4601(5) 0.3844(5) -0.0357(5) 0.046(3) Uani 0.935(3) 1 d PD A 1
Oa8 O 0.2429(6) 0.4792(5) -0.1019(6) 0.055(4) Uani 0.935(3) 1 d PD A 1
Oa9 O 0.0626(6) 0.3437(5) -0.1450(5) 0.048(3) Uani 0.935(3) 1 d PD A 1
Ob15 O 0.3091(5) 0.1119(5) -0.1234(5) 0.043(3) Uani 0.935(3) 1 d PD A 1
Ob16 O 0.3985(5) 0.1793(5) -0.1021(5) 0.044(3) Uani 0.935(3) 1 d PD A 1
Ob27 O 0.3837(5) 0.3290(5) -0.1134(5) 0.044(3) Uani 0.935(3) 1 d PD A 1
Ob28 O 0.2794(5) 0.3719(5) -0.1443(5) 0.047(3) Uani 0.935(3) 1 d PD A 1
Ob34 O 0.1778(6) 0.1711(5) -0.1641(5) 0.050(3) Uani 0.935(3) 1 d PD A 1
Ob39 O 0.1645(6) 0.2831(5) -0.1711(5) 0.049(3) Uani 0.935(3) 1 d PD A 1
Ob45 O 0.2079(5) 0.1043(5) -0.0803(5) 0.047(3) Uani 0.935(3) 1 d PD A 1
Ob67 O 0.4169(5) 0.2622(5) -0.0306(5) 0.041(3) Uani 0.935(3) 1 d PD A 1
Ob74 O 0.3775(5) 0.3475(5) 0.0313(5) 0.039(3) Uani 0.935(3) 1 d PD . 1
Ob85 O 0.2332(6) 0.4134(5) -0.0127(5) 0.044(3) Uani 0.935(3) 1 d PD . 1
Ob96 O 0.1043(4) 0.3150(5) -0.0423(4) 0.034(3) Uani 0.935(3) 1 d PD . 1
Ob89 O 0.1793(5) 0.3683(5) -0.0993(5) 0.046(3) Uani 0.935(3) 1 d PD A 1
Oc12 O 0.3687(6) 0.2456(6) -0.1866(5) 0.062(4) Uani 0.935(3) 1 d PD A 1
Oc13 O 0.2759(5) 0.1737(5) -0.2084(4) 0.037(3) Uani 0.935(3) 1 d PD A 1
Oc23 O 0.2612(6) 0.2941(7) -0.2184(6) 0.070(5) Uani 0.935(3) 1 d PD A 1
Oc49 O 0.0951(5) 0.2257(5) -0.1140(5) 0.040(3) Uani 0.935(3) 1 d PD A 1
Oc56 O 0.3696(5) 0.1022(5) -0.0333(5) 0.045(3) Uani 0.935(3) 1 d PD A 1
Oc78 O 0.3372(5) 0.4083(5) -0.0550(5) 0.046(3) Uani 0.935(3) 1 d PD A 1
Od123 O 0.2814(5) 0.2406(5) -0.1260(4) 0.034(3) Uani 0.935(3) 1 d PD A 1
Od49 O 0.2041(5) 0.2379(4) -0.0686(4) 0.035(3) Uani 0.935(3) 1 d PD A 1
Od56 O 0.3001(5) 0.1961(4) -0.0407(4) 0.030(2) Uani 0.935(3) 1 d PD A 1
Od78 O 0.2883(5) 0.3042(5) -0.0484(4) 0.037(3) Uani 0.935(3) 1 d PD A 1
W*1 W 0.3826(13) 0.1606(12) -0.1936(11) 0.107(6) Uiso 0.0327(17) 1 d PD A 2
W*2 W 0.3681(13) 0.3169(12) -0.2066(11) 0.107(6) Uiso 0.0327(17) 1 d PD A 2
W*3 W 0.2454(12) 0.2248(13) -0.2364(11) 0.107(6) Uiso 0.0327(17) 1 d PD A 2
W*4 W 0.1715(12) 0.1524(12) -0.1317(15) 0.107(6) Uiso 0.0327(17) 1 d PD A 2
W*5 W 0.3191(14) 0.0861(11) -0.0825(14) 0.107(6) Uiso 0.0327(17) 1 d PD A 2
W*6 W 0.4435(13) 0.1783(12) -0.0547(13) 0.107(6) Uiso 0.0327(17) 1 d PD A 2
W*7 W 0.4265(13) 0.3443(11) -0.0674(13) 0.107(6) Uiso 0.0327(17) 1 d PD A 2
W*8 W 0.2878(13) 0.4047(11) -0.1124(14) 0.107(6) Uiso 0.0327(17) 1 d PD A 2
W*9 W 0.1544(13) 0.3067(13) -0.1469(15) 0.107(6) Uiso 0.0327(17) 1 d PD A 2
S* S 0.3003(14) 0.2455(12) -0.0996(13) 0.107(6) Uiso 0.0327(17) 1 d PD A 2
O*a1 O 0.427(2) 0.115(2) -0.227(2) 0.107(6) Uiso 0.0327(17) 1 d PD A 2
O*a2 O 0.402(3) 0.363(2) -0.247(2) 0.107(6) Uiso 0.0327(17) 1 d PD A 2
O*a3 O 0.206(2) 0.214(3) -0.2957(17) 0.107(6) Uiso 0.0327(17) 1 d PD . 2
O*a4 O 0.122(2) 0.099(2) -0.154(3) 0.107(6) Uiso 0.0327(17) 1 d PD A 2
O*a5 O 0.320(3) 0.0104(13) -0.088(3) 0.107(6) Uiso 0.0327(17) 1 d PD A 2
O*a6 O 0.5147(17) 0.153(2) -0.047(3) 0.107(6) Uiso 0.0327(17) 1 d PD A 2
O*a7 O 0.4923(19) 0.384(2) -0.065(3) 0.107(6) Uiso 0.0327(17) 1 d PD A 2
O*a8 O 0.277(3) 0.4765(16) -0.135(3) 0.107(6) Uiso 0.0327(17) 1 d PD A 2
O*a9 O 0.098(2) 0.345(2) -0.181(3) 0.107(6) Uiso 0.0327(17) 1 d PD A 2
O*b15 O 0.342(2) 0.111(2) -0.1486(15) 0.107(6) Uiso 0.0327(17) 1 d PD A 2
O*b16 O 0.4313(19) 0.178(2) -0.1280(13) 0.107(6) Uiso 0.0327(17) 1 d PD A 2
O*b27 O 0.4168(18) 0.326(2) -0.1411(14) 0.107(6) Uiso 0.0327(17) 1 d PD A 2
O*b28 O 0.3135(19) 0.368(2) -0.1743(15) 0.107(6) Uiso 0.0327(17) 1 d PD A 2
O*b34 O 0.213(2) 0.1688(17) -0.1927(17) 0.107(6) Uiso 0.0327(17) 1 d PD A 2
O*b39 O 0.200(2) 0.2812(18) -0.2028(18) 0.107(6) Uiso 0.0327(17) 1 d PD A 2
O*b45 O 0.2390(16) 0.1068(17) -0.106(2) 0.107(6) Uiso 0.0327(17) 1 d PD A 2
O*b67 O 0.4501(18) 0.2624(13) -0.057(2) 0.107(6) Uiso 0.0327(17) 1 d PD A 2
O*b74 O 0.409(3) 0.349(3) 0.0031(15) 0.107(6) Uiso 0.0327(17) 1 d PD A 2
O*b85 O 0.265(3) 0.414(3) -0.0443(18) 0.107(6) Uiso 0.0327(17) 1 d PD A 2
O*b96 O 0.133(4) 0.315(4) -0.077(2) 0.107(6) Uiso 0.0327(17) 1 d PD A 2
O*b89 O 0.2130(16) 0.3664(18) -0.131(2) 0.107(6) Uiso 0.0327(17) 1 d PD A 2
O*c12 O 0.4040(18) 0.2410(15) -0.2140(19) 0.107(6) Uiso 0.0327(17) 1 d PD A 2
O*c13 O 0.3115(16) 0.1691(17) -0.2357(16) 0.107(6) Uiso 0.0327(17) 1 d PD A 2
O*c23 O 0.2975(17) 0.2897(18) -0.2487(15) 0.107(6) Uiso 0.0327(17) 1 d PD A 2
O*c49 O 0.1267(15) 0.2261(15) -0.149(2) 0.107(6) Uiso 0.0327(17) 1 d PD A 2
O*c56 O 0.4002(17) 0.1035(15) -0.057(2) 0.107(6) Uiso 0.0327(17) 1 d PD A 2
O*c78 O 0.3701(16) 0.4074(14) -0.085(2) 0.107(6) Uiso 0.0327(17) 1 d PD A 2
O*d123 O 0.3156(17) 0.239(2) -0.1544(13) 0.107(6) Uiso 0.0327(17) 1 d PD A 2
O*d49 O 0.2355(15) 0.2403(17) -0.100(2) 0.107(6) Uiso 0.0327(17) 1 d PD A 2
O*d56 O 0.3322(14) 0.1983(12) -0.0678(16) 0.107(6) Uiso 0.0327(17) 1 d PD A 2
O*d78 O 0.3210(15) 0.3036(12) -0.0765(16) 0.107(6) Uiso 0.0327(17) 1 d PD A 2
W#1 W 0.3138(13) 0.1636(11) -0.1419(11) 0.107(6) Uiso 0.0327(17) 1 d PD A 3
W#2 W 0.2982(13) 0.3196(12) -0.1536(12) 0.107(6) Uiso 0.0327(17) 1 d PD A 3
W#3 W 0.1754(12) 0.2270(12) -0.1819(11) 0.107(6) Uiso 0.0327(17) 1 d PD A 3
W#4 W 0.1070(12) 0.1504(12) -0.0763(14) 0.107(6) Uiso 0.0327(17) 1 d PD . 3
W#5 W 0.2559(14) 0.0851(11) -0.0304(14) 0.107(6) Uiso 0.0327(17) 1 d PD . 3
W#6 W 0.3812(15) 0.1771(12) -0.0042(13) 0.107(6) Uiso 0.0327(17) 1 d PD . 3
W#7 W 0.3622(13) 0.3430(11) -0.0151(13) 0.107(6) Uiso 0.0327(17) 1 d PD . 3
W#8 W 0.2217(13) 0.4043(11) -0.0549(14) 0.107(6) Uiso 0.0327(17) 1 d PD . 3
W#9 W 0.0885(13) 0.3053(13) -0.0878(15) 0.107(6) Uiso 0.0327(17) 1 d PD . 3
S# S 0.2353(14) 0.2448(12) -0.0457(12) 0.107(6) Uiso 0.0327(17) 1 d PD . 3
O#a1 O 0.357(2) 0.119(2) -0.178(2) 0.107(6) Uiso 0.0327(17) 1 d PD A 3
O#a2 O 0.330(3) 0.366(2) -0.195(2) 0.107(6) Uiso 0.0327(17) 1 d PD A 3
O#a3 O 0.135(2) 0.217(3) -0.2406(17) 0.107(6) Uiso 0.0327(17) 1 d PD A 3
O#a4 O 0.057(2) 0.098(2) -0.099(3) 0.107(6) Uiso 0.0327(17) 1 d PD A 3
O#a5 O 0.257(3) 0.0095(13) -0.036(3) 0.107(6) Uiso 0.0327(17) 1 d PD A 3
O#a6 O 0.4523(18) 0.152(2) 0.000(3) 0.107(6) Uiso 0.0327(17) 1 d PD . 3
O#a7 O 0.4274(19) 0.384(2) -0.014(3) 0.107(6) Uiso 0.0327(17) 1 d PD A 3
O#a8 O 0.210(3) 0.4766(15) -0.076(3) 0.107(6) Uiso 0.0327(17) 1 d PD A 3
O#a9 O 0.030(2) 0.344(2) -0.119(3) 0.107(6) Uiso 0.0327(17) 1 d PD A 3
O#b15 O 0.276(2) 0.1113(16) -0.0971(15) 0.107(6) Uiso 0.0327(17) 1 d PD A 3
O#b16 O 0.3652(18) 0.179(2) -0.0775(14) 0.107(6) Uiso 0.0327(17) 1 d PD A 3
O#b27 O 0.3494(18) 0.327(2) -0.0891(14) 0.107(6) Uiso 0.0327(17) 1 d PD A 3
O#b28 O 0.245(2) 0.369(2) -0.1186(15) 0.107(6) Uiso 0.0327(17) 1 d PD A 3
O#b34 O 0.145(2) 0.1694(16) -0.1382(16) 0.107(6) Uiso 0.0327(17) 1 d PD A 3
O#b39 O 0.1312(19) 0.2822(18) -0.1462(17) 0.107(6) Uiso 0.0327(17) 1 d PD A 3
O#b45 O 0.1753(16) 0.1053(17) -0.053(2) 0.107(6) Uiso 0.0327(17) 1 d PD . 3
O#b67 O 0.387(2) 0.2614(13) -0.006(2) 0.107(6) Uiso 0.0327(17) 1 d PD A 3
O#b74 O 0.348(3) 0.347(3) 0.0562(15) 0.107(6) Uiso 0.0327(17) 1 d PD . 3
O#b85 O 0.201(3) 0.411(3) 0.0141(19) 0.107(6) Uiso 0.0327(17) 1 d PD . 3
O#b96 O 0.072(4) 0.311(4) -0.017(2) 0.107(6) Uiso 0.0327(17) 1 d PD . 3
O#b89 O 0.1469(16) 0.3655(18) -0.072(2) 0.107(6) Uiso 0.0327(17) 1 d PD . 3
O#c12 O 0.3344(18) 0.2440(14) -0.1627(18) 0.107(6) Uiso 0.0327(17) 1 d PD A 3
O#c13 O 0.2421(16) 0.1718(17) -0.1831(15) 0.107(6) Uiso 0.0327(17) 1 d PD A 3
O#c23 O 0.2267(17) 0.2924(17) -0.1942(15) 0.107(6) Uiso 0.0327(17) 1 d PD A 3
O#c49 O 0.0612(16) 0.2245(14) -0.090(2) 0.107(6) Uiso 0.0327(17) 1 d PD A 3
O#c56 O 0.3375(17) 0.1027(16) -0.007(2) 0.107(6) Uiso 0.0327(17) 1 d PD . 3
O#c78 O 0.3049(16) 0.4063(14) -0.030(2) 0.107(6) Uiso 0.0327(17) 1 d PD . 3
O#d123 O 0.2483(15) 0.2399(16) -0.1012(12) 0.107(6) Uiso 0.0327(17) 1 d PD A 3
O#d49 O 0.1708(15) 0.2386(18) -0.044(2) 0.107(6) Uiso 0.0327(17) 1 d PD . 3
O#d56 O 0.268(2) 0.1972(13) -0.0152(17) 0.107(6) Uiso 0.0327(17) 1 d PD . 3
O#d78 O 0.2566(15) 0.3024(12) -0.0220(16) 0.107(6) Uiso 0.0327(17) 1 d PD . 3
N1 N 0.0771(7) 0.4245(6) 0.3659(6) 0.055(4) Uani 1 1 d . . .
C1 C 0.0492(10) 0.4671(10) 0.4040(9) 0.082(7) Uani 1 1 d D B .
C2 C -0.0111(11) 0.4951(10) 0.3829(9) 0.097(8) Uani 1 1 d D . .
C3A C -0.0367(16) 0.526(2) 0.4280(8) 0.124(15) Uiso 0.61(5) 1 d PD B 1
C4A C -0.075(2) 0.5780(18) 0.4078(17) 0.118(15) Uiso 0.61(5) 1 d PD B 1
C3B C -0.0250(17) 0.545(2) 0.420(2) 0.124(15) Uiso 0.39(5) 1 d PD B 2
C4B C -0.092(2) 0.549(3) 0.421(4) 0.118(15) Uiso 0.39(5) 1 d PD B 2
C5 C 0.0804(10) 0.4531(8) 0.3114(8) 0.072(6) Uani 1 1 d D C .
C6 C 0.1108(11) 0.5144(8) 0.3083(6) 0.082(7) Uani 1 1 d D . .
C7A C 0.092(3) 0.5411(18) 0.2550(13) 0.064(8) Uiso 0.40(9) 1 d PD C 1
C8A C 0.118(4) 0.603(2) 0.252(2) 0.101(13) Uiso 0.40(9) 1 d PD C 1
C7B C 0.112(2) 0.5309(14) 0.2514(6) 0.064(8) Uiso 0.60(9) 1 d PD C 2
C8B C 0.146(3) 0.5889(19) 0.2470(11) 0.101(13) Uiso 0.60(9) 1 d PD C 2
C9 C 0.1433(10) 0.4118(10) 0.3879(9) 0.085(8) Uani 1 1 d D D .
C10 C 0.1500(9) 0.3783(13) 0.4410(10) 0.112(10) Uani 1 1 d D . .
C11A C 0.2156(8) 0.378(2) 0.4601(11) 0.114(10) Uiso 0.74(6) 1 d PD D 1
C12A C 0.2246(15) 0.344(2) 0.5116(13) 0.114(14) Uiso 0.74(6) 1 d PD D 1
C11B C 0.2148(13) 0.382(4) 0.462(2) 0.114(10) Uiso 0.26(6) 1 d PD D 2
C12B C 0.236(3) 0.321(5) 0.482(6) 0.114(14) Uiso 0.26(6) 1 d PD D 2
C13 C 0.0407(10) 0.3642(8) 0.3651(11) 0.088(8) Uani 1 1 d D E .
C14 C 0.0667(11) 0.3194(9) 0.3289(11) 0.097(9) Uani 1 1 d D . .
C15A C 0.028(2) 0.2638(15) 0.325(2) 0.122(13) Uiso 0.49(10) 1 d PD E 1
C16A C 0.022(5) 0.239(3) 0.379(3) 0.136(18) Uiso 0.49(10) 1 d PD E 1
C15B C 0.041(3) 0.2580(9) 0.338(2) 0.122(13) Uiso 0.51(10) 1 d PD E 2
C16B C 0.057(5) 0.240(2) 0.394(3) 0.136(18) Uiso 0.51(10) 1 d PD E 2
N2 N 0.4103(9) 0.4351(8) 0.3753(8) 0.083(6) Uani 1 1 d . . .
C17 C 0.4623(8) 0.4533(8) 0.3491(9) 0.070(6) Uani 1 1 d D F .
C18 C 0.4712(9) 0.5255(11) 0.3453(11) 0.100(9) Uani 1 1 d D . .
C19A C 0.5278(13) 0.5318(9) 0.3185(15) 0.133(14) Uiso 0.89(3) 1 d PD F 1
C20A C 0.5493(14) 0.5960(11) 0.3229(16) 0.145(16) Uiso 0.89(3) 1 d PD F 1
C19B C 0.5379(12) 0.5330(13) 0.346(6) 0.133(14) Uiso 0.11(3) 1 d PD F 2
C20B C 0.566(6) 0.535(15) 0.402(8) 0.145(16) Uiso 0.11(3) 1 d PD . 2
C21 C 0.4028(10) 0.3627(8) 0.3726(10) 0.085(8) Uani 1 1 d D G .
C22 C 0.4536(9) 0.3288(9) 0.4021(11) 0.121(11) Uani 1 1 d D . .
C23A C 0.442(3) 0.2621(8) 0.397(4) 0.151(14) Uiso 0.24(6) 1 d PD G 1
C24A C 0.379(5) 0.248(5) 0.408(8) 0.16(2) Uiso 0.24(6) 1 d PD G 1
C23B C 0.4385(17) 0.2626(7) 0.4027(13) 0.151(14) Uiso 0.76(6) 1 d PD G 2
C24B C 0.412(3) 0.2475(18) 0.453(2) 0.16(2) Uiso 0.76(6) 1 d PD G 2
C25 C 0.4160(16) 0.4581(12) 0.4337(9) 0.126(13) Uani 1 1 d D H .
C26 C 0.3752(15) 0.4408(13) 0.4706(8) 0.124(11) Uani 1 1 d D . .
C27A C 0.3869(16) 0.4720(17) 0.5229(9) 0.078(10) Uiso 0.71(8) 1 d PD H 1
C28A C 0.348(2) 0.445(2) 0.5613(12) 0.139(18) Uiso 0.71(8) 1 d PD H 1
C27B C 0.399(2) 0.451(4) 0.5269(8) 0.078(10) Uiso 0.29(8) 1 d PD . 2
C28B C 0.350(6) 0.474(7) 0.5573(19) 0.139(18) Uiso 0.29(8) 1 d PD H 2
C29 C 0.3492(11) 0.4603(12) 0.3481(10) 0.106(10) Uani 1 1 d D I .
C30 C 0.3431(10) 0.4558(12) 0.2888(10) 0.107(10) Uani 1 1 d D . .
C31A C 0.2801(14) 0.472(4) 0.2681(9) 0.106(13) Uiso 0.6(2) 1 d PD I 1
C32A C 0.279(2) 0.492(4) 0.212(2) 0.108(14) Uiso 0.6(2) 1 d PD I 1
C31B C 0.288(4) 0.490(6) 0.2671(10) 0.106(13) Uiso 0.4(2) 1 d PD I 2
C32B C 0.275(5) 0.476(5) 0.210(2) 0.108(14) Uiso 0.4(2) 1 d PD I 2
N3 N 0.5000 0.3482(17) 0.2500 0.120 Uiso 1 2 d S . .
C33 C 0.5000 0.297(2) 0.2500 0.120 Uiso 1 2 d S . .
C34 C 0.5000 0.242(2) 0.2500 0.120 Uiso 1 2 d S . .
N4 N 0.2190 0.2614 0.3618 0.120 Uiso 0.73(3) 1 d P . .
C35 C 0.2259 0.2131 0.3493 0.120 Uiso 0.73(3) 1 d P . .
C36 C 0.2348 0.1502 0.3330 0.120 Uiso 0.73(3) 1 d P . .
O32A O 0.247(8) 0.310(7) 0.345(7) 0.120 Uiso 0.12(3) 1 d P . .
O32B O 0.195(6) 0.204(6) 0.379(5) 0.120 Uiso 0.15(3) 1 d P . .

loop_
_atom_site_aniso_label
_atom_site_aniso_U_11
_atom_site_aniso_U_22
_atom_site_aniso_U_33
_atom_site_aniso_U_23
_atom_site_aniso_U_13
_atom_site_aniso_U_12
W1 0.0518(5) 0.0614(5) 0.0362(5) -0.0082(4) 0.0075(4) 0.0129(4)
W2 0.0513(5) 0.0623(5) 0.0423(5) 0.0156(4) 0.0122(4) 0.0016(4)
W3 0.0541(5) 0.0662(5) 0.0291(4) -0.0047(3) -0.0040(4) 0.0079(4)
W4 0.0398(4) 0.0347(3) 0.0461(5) -0.0079(3) -0.0104(3) -0.0066(3)
W5 0.0459(4) 0.0278(3) 0.0500(5) -0.0082(3) -0.0001(4) 0.0027(3)
W6 0.0311(4) 0.0396(4) 0.0392(4) 0.0000(3) 0.0025(3) 0.0057(3)
W7 0.0305(4) 0.0372(3) 0.0517(5) 0.0093(3) 0.0022(3) -0.0073(3)
W8 0.0379(4) 0.0286(3) 0.0477(5) 0.0109(3) -0.0016(3) -0.0018(3)
W9 0.0338(4) 0.0377(3) 0.0338(4) 0.0025(3) -0.0059(3) 0.0017(3)
S 0.0275(19) 0.0238(17) 0.028(2) -0.0006(15) 0.0030(15) -0.0022(14)
Oa1 0.105(13) 0.088(11) 0.057(10) -0.027(8) 0.031(9) 0.044(10)
Oa2 0.068(10) 0.077(10) 0.065(11) 0.023(8) 0.021(8) 0.007(8)
Oa3 0.087(12) 0.104(12) 0.040(9) -0.013(8) -0.008(8) 0.003(9)
Oa4 0.069(9) 0.049(7) 0.066(10) -0.011(7) -0.007(8) -0.029(7)
Oa5 0.079(10) 0.019(6) 0.092(12) -0.012(6) 0.007(8) 0.011(6)
Oa6 0.037(7) 0.051(7) 0.075(10) -0.002(7) 0.000(7) 0.020(6)
Oa7 0.036(7) 0.051(7) 0.051(8) 0.008(6) -0.003(6) -0.017(5)
Oa8 0.055(8) 0.029(6) 0.079(10) 0.024(6) -0.002(7) 0.002(5)
Oa9 0.056(8) 0.050(7) 0.036(8) 0.004(6) -0.007(6) 0.014(6)
Ob15 0.047(7) 0.044(6) 0.037(7) -0.004(5) 0.003(6) -0.002(5)
Ob16 0.050(7) 0.055(7) 0.029(7) 0.004(5) 0.004(6) 0.004(6)
Ob27 0.031(6) 0.050(7) 0.054(9) 0.013(6) 0.016(6) -0.011(5)
Ob28 0.048(8) 0.040(6) 0.051(8) 0.002(6) 0.001(6) -0.002(5)
Ob34 0.084(10) 0.041(7) 0.026(7) -0.008(5) 0.009(7) -0.014(6)
Ob39 0.060(8) 0.051(7) 0.037(8) -0.006(6) 0.002(6) 0.018(6)
Ob45 0.039(7) 0.027(6) 0.070(9) 0.000(5) -0.018(6) -0.003(5)
Ob67 0.039(7) 0.036(6) 0.050(8) 0.006(5) 0.011(6) -0.002(5)
Ob74 0.040(7) 0.043(6) 0.032(7) -0.004(5) -0.007(5) -0.013(5)
Ob85 0.062(8) 0.045(7) 0.025(7) 0.004(5) 0.002(6) -0.001(6)
Ob96 0.025(6) 0.047(6) 0.026(6) 0.001(5) -0.010(5) 0.001(5)
Ob89 0.035(7) 0.031(6) 0.070(9) 0.007(6) -0.005(6) -0.004(5)
Oc12 0.047(8) 0.097(10) 0.047(9) 0.031(7) 0.028(7) 0.021(7)
Oc13 0.031(6) 0.043(6) 0.037(7) -0.016(5) 0.002(5) 0.009(5)
Oc23 0.039(8) 0.120(12) 0.049(9) 0.050(8) -0.014(6) 0.002(8)
Oc49 0.035(7) 0.043(6) 0.040(7) -0.001(5) -0.014(5) -0.010(5)
Oc56 0.039(7) 0.033(6) 0.061(9) -0.016(5) 0.001(6) 0.007(5)
Oc78 0.044(7) 0.036(6) 0.058(9) 0.010(6) -0.001(6) -0.016(5)
Od123 0.032(6) 0.046(6) 0.027(6) -0.007(5) 0.014(5) -0.010(5)
Od49 0.046(7) 0.037(6) 0.020(6) -0.008(4) -0.004(5) -0.008(5)
Od56 0.036(6) 0.019(5) 0.036(7) -0.004(4) 0.003(5) -0.005(4)
Od78 0.036(6) 0.040(6) 0.036(7) 0.000(5) 0.002(5) -0.004(5)
N1 0.075(11) 0.041(8) 0.047(10) -0.002(7) -0.009(8) -0.021(7)
C1 0.091(18) 0.087(16) 0.066(17) -0.012(12) -0.005(14) 0.000(13)
C2 0.11(2) 0.085(17) 0.09(2) -0.007(14) -0.022(16) 0.026(15)
C5 0.067(14) 0.080(14) 0.071(16) 0.005(12) 0.007(12) -0.010(11)
C6 0.109(19) 0.065(13) 0.070(16) -0.014(11) -0.002(14) -0.035(13)
C9 0.071(16) 0.072(14) 0.11(2) 0.001(13) -0.019(14) 0.000(11)
C10 0.12(2) 0.13(2) 0.08(2) 0.050(18) -0.005(18) 0.003(19)
C13 0.061(14) 0.076(15) 0.13(2) -0.030(14) 0.033(15) -0.026(11)
C14 0.072(17) 0.081(16) 0.14(3) -0.018(16) 0.040(17) -0.019(13)
N2 0.083(14) 0.059(10) 0.106(17) -0.008(10) 0.006(12) 0.024(9)
C17 0.039(11) 0.067(13) 0.105(19) 0.007(12) 0.015(12) 0.004(9)
C18 0.081(18) 0.089(17) 0.13(3) -0.024(16) 0.016(17) -0.038(14)
C21 0.083(17) 0.054(12) 0.11(2) -0.027(12) -0.018(15) 0.027(11)
C22 0.13(3) 0.057(14) 0.18(3) -0.011(17) 0.01(2) 0.026(15)
C25 0.17(3) 0.077(17) 0.14(3) -0.053(18) 0.08(3) -0.026(18)
C26 0.16(3) 0.10(2) 0.11(3) -0.029(19) 0.02(2) 0.03(2)
C29 0.087(19) 0.103(19) 0.12(3) -0.027(17) -0.029(17) 0.058(15)
C30 0.079(19) 0.10(2) 0.13(3) -0.011(18) -0.021(18) 0.010(15)

loop_
_atom_type_symbol
_atom_type_description
_atom_type_scat_dispersion_real
_atom_type_scat_dispersion_imag
_atom_type_scat_source
C C 0.0033 0.0016 'International Tables Vol C Tables 4.2.6.8 and 6.1.1.4'
H H 0.0000 0.0000 'International Tables Vol C Tables 4.2.6.8 and 6.1.1.4'
N N 0.0061 0.0033 'International Tables Vol C Tables 4.2.6.8 and 6.1.1.4'
O O 0.0106 0.0060 'International Tables Vol C Tables 4.2.6.8 and 6.1.1.4'
S S 0.1246 0.1234 'International Tables Vol C Tables 4.2.6.8 and 6.1.1.4'
W W -0.8490 6.8722 'International Tables Vol C Tables 4.2.6.8 and 6.1.1.4'

loop_
_geom_angle_atom_site_label_1
_geom_angle_atom_site_label_2
_geom_angle_atom_site_label_3
_geom_angle
_geom_angle_site_symmetry_1
_geom_angle_site_symmetry_3
_geom_angle_publ_flag
Oa1 W1 Oc13 104.4(7) . . ?
Oa1 W1 Ob15 105.9(7) . . ?
Oc13 W1 Ob15 88.8(5) . . ?
Oa1 W1 Oc12 102.7(7) . . ?
Oc13 W1 Oc12 89.0(5) . . ?
Ob15 W1 Oc12 151.0(5) . . ?
Oa1 W1 Ob16 103.8(7) . . ?
Oc13 W1 Ob16 151.8(5) . . ?
Ob15 W1 Ob16 82.2(5) . . ?
Oc12 W1 Ob16 86.3(6) . . ?
Oa1 W1 Od123 171.1(6) . . ?
Oc13 W1 Od123 70.1(4) . . ?
Ob15 W1 Od123 81.4(4) . . ?
Oc12 W1 Od123 70.7(4) . . ?
Ob16 W1 Od123 82.1(4) . . ?
Oa2 W2 Oc12 104.2(6) . . ?
Oa2 W2 Ob28 104.4(6) . . ?
Oc12 W2 Ob28 151.4(5) . . ?
Oa2 W2 Ob27 103.3(6) . . ?
Oc12 W2 Ob27 87.9(6) . . ?
Ob28 W2 Ob27 85.1(5) . . ?
Oa2 W2 Oc23 103.2(7) . . ?
Oc12 W2 Oc23 90.1(7) . . ?
Ob28 W2 Oc23 83.9(6) . . ?
Ob27 W2 Oc23 153.1(5) . . ?
Oa2 W2 Od123 171.4(6) . . ?
Oc12 W2 Od123 70.5(4) . . ?
Ob28 W2 Od123 81.2(4) . . ?
Ob27 W2 Od123 83.5(4) . . ?
Oc23 W2 Od123 70.6(5) . . ?
Oa3 W3 Ob39 104.6(7) . . ?
Oa3 W3 Ob34 104.7(7) . . ?
Ob39 W3 Ob34 84.0(6) . . ?
Oa3 W3 Oc23 103.4(7) . . ?
Ob39 W3 Oc23 87.0(7) . . ?
Ob34 W3 Oc23 151.8(5) . . ?
Oa3 W3 Oc13 104.9(6) . . ?
Ob39 W3 Oc13 150.2(5) . . ?
Ob34 W3 Oc13 85.2(5) . . ?
Oc23 W3 Oc13 89.6(6) . . ?
Oa3 W3 Od123 172.1(6) . . ?
Ob39 W3 Od123 81.8(5) . . ?
Ob34 W3 Od123 80.4(4) . . ?
Oc23 W3 Od123 71.9(4) . . ?
Oc13 W3 Od123 69.1(4) . . ?
Oa4 W4 Ob45 103.1(6) . . ?
Oa4 W4 Ob74 99.4(6) . 7 ?
Ob45 W4 Ob74 88.0(5) . 7 ?
Oa4 W4 Ob34 101.7(6) . . ?
Ob45 W4 Ob34 87.8(6) . . ?
Ob74 W4 Ob34 159.0(5) 7 . ?
Oa4 W4 Oc49 102.3(6) . . ?
Ob45 W4 Oc49 154.6(4) . . ?
Ob74 W4 Oc49 88.7(5) 7 . ?
Ob34 W4 Oc49 86.4(5) . . ?
Oa4 W4 Od49 172.7(6) . . ?
Ob45 W4 Od49 84.1(4) . . ?
Ob74 W4 Od49 79.7(4) 7 . ?
Ob34 W4 Od49 79.4(4) . . ?
Oc49 W4 Od49 70.5(4) . . ?
Oa5 W5 Ob15 102.5(6) . . ?
Oa5 W5 Ob45 103.8(6) . . ?
Ob15 W5 Ob45 87.5(5) . . ?
Oa5 W5 Ob85 99.1(6) . 7 ?
Ob15 W5 Ob85 158.4(5) . 7 ?
Ob45 W5 Ob85 87.4(6) . 7 ?
Oa5 W5 Oc56 102.8(6) . . ?
Ob15 W5 Oc56 84.8(5) . . ?
Ob45 W5 Oc56 153.3(4) . . ?
Ob85 W5 Oc56 90.5(5) 7 . ?
Oa5 W5 Od56 172.4(5) . . ?
Ob15 W5 Od56 78.1(4) . . ?
Ob45 W5 Od56 83.8(4) . . ?
Ob85 W5 Od56 80.5(4) 7 . ?
Oc56 W5 Od56 69.7(4) . . ?
Oa6 W6 Ob16 99.3(6) . . ?
Oa6 W6 Ob67 104.4(5) . . ?
Ob16 W6 Ob67 87.6(5) . . ?
Oa6 W6 Ob96 101.6(6) . 7 ?
Ob16 W6 Ob96 159.1(5) . 7 ?
Ob67 W6 Ob96 87.5(5) . 7 ?
Oa6 W6 Oc56 101.4(5) . . ?
Ob16 W6 Oc56 85.9(5) . . ?
Ob67 W6 Oc56 154.1(5) . . ?
Ob96 W6 Oc56 89.7(5) 7 . ?
Oa6 W6 Od56 171.3(5) . . ?
Ob16 W6 Od56 79.5(4) . . ?
Ob67 W6 Od56 84.2(4) . . ?
Ob96 W6 Od56 79.8(4) 7 . ?
Oc56 W6 Od56 70.0(4) . . ?
Oa7 W7 Ob74 100.3(5) . . ?
Oa7 W7 Ob27 100.0(5) . . ?
Ob74 W7 Ob27 159.6(4) . . ?
Oa7 W7 Ob67 105.3(5) . . ?
Ob74 W7 Ob67 89.4(5) . . ?
Ob27 W7 Ob67 87.0(5) . . ?
Oa7 W7 Oc78 101.1(5) . . ?
Ob74 W7 Oc78 89.0(5) . . ?
Ob27 W7 Oc78 85.4(5) . . ?
Ob67 W7 Oc78 153.4(5) . . ?
Oa7 W7 Od78 170.1(5) . . ?
Ob74 W7 Od78 79.8(4) . . ?
Ob27 W7 Od78 79.9(4) . . ?
Ob67 W7 Od78 84.6(4) . . ?
Oc78 W7 Od78 69.0(4) . . ?
Oa8 W8 Ob85 99.8(6) . . ?
Oa8 W8 Ob89 104.4(5) . . ?
Ob85 W8 Ob89 87.7(6) . . ?
Oa8 W8 Ob28 99.9(6) . . ?
Ob85 W8 Ob28 160.4(5) . . ?
Ob89 W8 Ob28 86.9(5) . . ?
Oa8 W8 Oc78 101.7(5) . . ?
Ob85 W8 Oc78 89.6(5) . . ?
Ob89 W8 Oc78 153.9(4) . . ?
Ob28 W8 Oc78 86.9(5) . . ?
Oa8 W8 Od78 170.8(5) . . ?
Ob85 W8 Od78 81.5(4) . . ?
Ob89 W8 Od78 84.7(4) . . ?
Ob28 W8 Od78 79.2(4) . . ?
Oc78 W8 Od78 69.2(4) . . ?
Oa9 W9 Ob89 103.3(5) . . ?
Oa9 W9 Ob96 101.0(5) . . ?
Ob89 W9 Ob96 87.5(5) . . ?
Oa9 W9 Oc49 102.8(5) . . ?
Ob89 W9 Oc49 153.7(5) . . ?
Ob96 W9 Oc49 90.6(5) . . ?
Oa9 W9 Ob39 100.6(6) . . ?
Ob89 W9 Ob39 87.3(6) . . ?
Ob96 W9 Ob39 158.4(5) . . ?
Oc49 W9 Ob39 84.8(5) . . ?
Oa9 W9 Od49 172.4(5) . . ?
Ob89 W9 Od49 84.0(4) . . ?
Ob96 W9 Od49 81.0(4) . . ?
Oc49 W9 Od49 69.8(4) . . ?
Ob39 W9 Od49 77.6(4) . . ?
Od49 S Od56 109.2(6) . . ?
Od49 S Od78 110.4(6) . . ?
Od56 S Od78 110.3(6) . . ?
Od49 S Od123 108.2(6) . . ?
Od56 S Od123 108.3(6) . . ?
Od78 S Od123 110.3(6) . . ?
W1 Ob15 W5 153.6(7) . . ?
W6 Ob16 W1 150.8(7) . . ?
W2 Ob27 W7 150.3(6) . . ?
W2 Ob28 W8 149.4(7) . . ?
W3 Ob34 W4 150.4(7) . . ?
W3 Ob39 W9 153.2(7) . . ?
W4 Ob45 W5 160.8(6) . . ?
W6 Ob67 W7 160.7(7) . . ?
W7 Ob74 W4 179.3(7) . 7 ?
W8 Ob85 W5 177.6(7) . 7 ?
W6 Ob96 W9 178.9(6) 7 . ?
W9 Ob89 W8 160.5(6) . . ?
W2 Oc12 W1 132.0(7) . . ?
W1 Oc13 W3 133.2(6) . . ?
W3 Oc23 W2 130.3(6) . . ?
W9 Oc49 W4 130.6(6) . . ?
W5 Oc56 W6 131.1(6) . . ?
W7 Oc78 W8 131.7(6) . . ?
S Od123 W3 128.9(6) . . ?
S Od123 W1 128.4(6) . . ?
W3 Od123 W1 86.8(3) . . ?
S Od123 W2 125.9(6) . . ?
W3 Od123 W2 86.3(3) . . ?
W1 Od123 W2 86.2(3) . . ?
S Od49 W4 127.6(6) . . ?
S Od49 W9 126.2(6) . . ?
W4 Od49 W9 86.7(3) . . ?
S Od56 W6 127.2(6) . . ?
S Od56 W5 127.1(6) . . ?
W6 Od56 W5 86.9(3) . . ?
S Od78 W8 127.0(6) . . ?
S Od78 W7 126.5(6) . . ?
W8 Od78 W7 87.7(3) . . ?
O*a1 W*1 O*c13 106(2) . . ?
O*a1 W*1 O*b15 108(2) . . ?
O*c13 W*1 O*b15 88.4(16) . . ?
O*a1 W*1 O*c12 104(2) . . ?
O*c13 W*1 O*c12 88.4(15) . . ?
O*b15 W*1 O*c12 148.2(19) . . ?
O*a1 W*1 O*b16 104.4(19) . . ?
O*c13 W*1 O*b16 149.6(19) . . ?
O*b15 W*1 O*b16 81.7(15) . . ?
O*c12 W*1 O*b16 85.2(15) . . ?
O*a2 W*2 O*c12 105(2) . . ?
O*a2 W*2 O*b28 104.9(19) . . ?
O*c12 W*2 O*b28 150.4(19) . . ?
O*a2 W*2 O*b27 103.2(19) . . ?
O*c12 W*2 O*b27 88.1(15) . . ?
O*b28 W*2 O*b27 84.1(15) . . ?
O*a2 W*2 O*c23 103.7(19) . . ?
O*c12 W*2 O*c23 90.0(16) . . ?
O*b28 W*2 O*c23 84.2(15) . . ?
O*b27 W*2 O*c23 152.7(19) . . ?
O*a3 W*3 O*b34 104.0(19) . . ?
O*a3 W*3 O*b39 104.4(19) . . ?
O*b34 W*3 O*b39 84.5(15) . . ?
O*a3 W*3 O*c23 103.5(19) . . ?
O*b34 W*3 O*c23 152.4(15) . . ?
O*b39 W*3 O*c23 86.7(15) . . ?
O*a3 W*3 O*c13 104.4(19) . . ?
O*b34 W*3 O*c13 85.3(15) . . ?
O*b39 W*3 O*c13 151.0(16) . . ?
O*c23 W*3 O*c13 90.0(15) . . ?
O*a3 W*3 O*d123 173(2) . . ?
O*b34 W*3 O*d123 80.6(13) . . ?
O*b39 W*3 O*d123 81.7(13) . . ?
O*c23 W*3 O*d123 72.3(12) . . ?
O*c13 W*3 O*d123 69.9(11) . . ?
O*a4 W*4 O*b45 102.8(18) . . ?
O*a4 W*4 O*b34 102(2) . . ?
O*b45 W*4 O*b34 87.0(17) . . ?
O*a4 W*4 O*c49 101.8(18) . . ?
O*b45 W*4 O*c49 155.4(15) . . ?
O*b34 W*4 O*c49 86.4(16) . . ?
O*a4 W*4 O*d49 173.5(19) . . ?
O*b45 W*4 O*d49 83.6(13) . . ?
O*b34 W*4 O*d49 79.2(13) . . ?
O*c49 W*4 O*d49 71.8(11) . . ?
O*a5 W*5 O*b15 103(2) . . ?
O*a5 W*5 O*b45 103.3(18) . . ?
O*b15 W*5 O*b45 88.4(17) . . ?
O*a5 W*5 O*c56 102.4(18) . . ?
O*b15 W*5 O*c56 84.7(17) . . ?
O*b45 W*5 O*c56 154.3(15) . . ?
O*a5 W*5 O*d56 172.2(19) . . ?
O*b15 W*5 O*d56 79.0(13) . . ?
O*b45 W*5 O*d56 84.3(12) . . ?
O*c56 W*5 O*d56 70.0(11) . . ?
O*a6 W*6 O*b16 99(2) . . ?
O*a6 W*6 O*b67 104.6(18) . . ?
O*b16 W*6 O*b67 88.8(17) . . ?
O*a6 W*6 O*c56 101.1(18) . . ?
O*b16 W*6 O*c56 86.4(17) . . ?
O*b67 W*6 O*c56 154.3(15) . . ?
O*a6 W*6 O*d56 171.0(18) . . ?
O*b16 W*6 O*d56 79.8(13) . . ?
O*b67 W*6 O*d56 84.4(12) . . ?
O*c56 W*6 O*d56 69.9(11) . . ?
O*a7 W*7 O*b74 100.8(18) . . ?
O*a7 W*7 O*b67 105.2(18) . . ?
O*b74 W*7 O*b67 90.0(17) . . ?
O*a7 W*7 O*c78 100.2(17) . . ?
O*b74 W*7 O*c78 89.3(16) . . ?
O*b67 W*7 O*c78 154.3(14) . . ?
O*a7 W*7 O*b27 99.6(18) . . ?
O*b74 W*7 O*b27 159.6(17) . . ?
O*b67 W*7 O*b27 86.5(15) . . ?
O*c78 W*7 O*b27 85.3(15) . . ?
O*a7 W*7 O*d78 169.4(18) . . ?
O*b74 W*7 O*d78 80.1(14) . . ?
O*b67 W*7 O*d78 85.3(12) . . ?
O*c78 W*7 O*d78 69.2(11) . . ?
O*b27 W*7 O*d78 79.6(12) . . ?
O*a8 W*8 O*b85 99.8(18) . . ?
O*a8 W*8 O*b89 103.9(18) . . ?
O*b85 W*8 O*b89 87.7(17) . . ?
O*a8 W*8 O*c78 101.4(18) . . ?
O*b85 W*8 O*c78 90.0(16) . . ?
O*b89 W*8 O*c78 154.7(15) . . ?
O*a8 W*8 O*b28 99.4(19) . . ?
O*b85 W*8 O*b28 160.8(18) . . ?
O*b89 W*8 O*b28 86.5(15) . . ?
O*c78 W*8 O*b28 87.4(15) . . ?
O*a8 W*8 O*d78 171.0(19) . . ?
O*b85 W*8 O*d78 81.7(14) . . ?
O*b89 W*8 O*d78 85.0(13) . . ?
O*c78 W*8 O*d78 69.7(11) . . ?
O*b28 W*8 O*d78 79.5(12) . . ?
O*a9 W*9 O*b89 103.8(19) . . ?
O*a9 W*9 O*c49 103.1(19) . . ?
O*b89 W*9 O*c49 153(2) . . ?
O*a9 W*9 O*b96 101(2) . . ?
O*b89 W*9 O*b96 87.4(17) . . ?
O*c49 W*9 O*b96 90.3(17) . . ?
O*a9 W*9 O*b39 101(2) . . ?
O*b89 W*9 O*b39 87.7(16) . . ?
O*c49 W*9 O*b39 84.4(15) . . ?
O*b96 W*9 O*b39 158(3) . . ?
O*d49 S* O*d56 112(2) . . ?
O*d49 S* O*d78 110.1(19) . . ?
O*d56 S* O*d78 106.6(18) . . ?
O*d49 S* O*d123 108(2) . . ?
O*d56 S* O*d123 108(2) . . ?
O*d78 S* O*d123 112(2) . . ?
W*1 O*b15 W*5 154(2) . . ?
W*6 O*b16 W*1 151(2) . . ?
W*2 O*b27 W*7 151.4(19) . . ?
W*2 O*b28 W*8 149.9(19) . . ?
W*3 O*b34 W*4 149.3(19) . . ?
W*3 O*b39 W*9 153(2) . . ?
W*4 O*b45 W*5 161.1(19) . . ?
W*6 O*b67 W*7 158.8(19) . . ?
W*9 O*b89 W*8 162(2) . . ?
W*2 O*c12 W*1 133(2) . . ?
W*1 O*c13 W*3 133.8(18) . . ?
W*3 O*c23 W*2 129.2(17) . . ?
W*9 O*c49 W*4 128.7(18) . . ?
W*5 O*c56 W*6 130.5(16) . . ?
W*7 O*c78 W*8 131.1(15) . . ?
S* O*d123 W*3 128.0(19) . . ?
S* O*d49 W*4 126.9(18) . . ?
S* O*d56 W*6 128.3(18) . . ?
S* O*d56 W*5 125.2(17) . . ?
W*6 O*d56 W*5 86.9(8) . . ?
S* O*d78 W*8 124.4(18) . . ?
S* O*d78 W*7 127.1(18) . . ?
W*8 O*d78 W*7 87.5(8) . . ?
O#a1 W#1 O#c13 105.0(19) . . ?
O#a1 W#1 O#b15 106.7(19) . . ?
O#c13 W#1 O#b15 89.3(15) . . ?
O#a1 W#1 O#c12 102.5(19) . . ?
O#c13 W#1 O#c12 88.3(15) . . ?
O#b15 W#1 O#c12 150.2(15) . . ?
O#a1 W#1 O#b16 103.7(19) . . ?
O#c13 W#1 O#b16 151.3(16) . . ?
O#b15 W#1 O#b16 81.9(15) . . ?
O#c12 W#1 O#b16 86.1(15) . . ?
O#a1 W#1 O#d123 170.9(19) . . ?
O#c13 W#1 O#d123 70.0(11) . . ?
O#b15 W#1 O#d123 81.2(13) . . ?
O#c12 W#1 O#d123 70.2(11) . . ?
O#b16 W#1 O#d123 81.6(13) . . ?
O#a2 W#2 O#c12 105(2) . . ?
O#a2 W#2 O#b28 105.2(19) . . ?
O#c12 W#2 O#b28 150.1(19) . . ?
O#a2 W#2 O#c23 104.0(19) . . ?
O#c12 W#2 O#c23 90.2(15) . . ?
O#b28 W#2 O#c23 84.8(15) . . ?
O#a2 W#2 O#b27 103.2(19) . . ?
O#c12 W#2 O#b27 87.1(15) . . ?
O#b28 W#2 O#b27 84.0(15) . . ?
O#c23 W#2 O#b27 152.5(19) . . ?
O#a3 W#3 O#b39 104.8(19) . . ?
O#a3 W#3 O#b34 104.1(19) . . ?
O#b39 W#3 O#b34 84.9(15) . . ?
O#a3 W#3 O#c23 103.6(19) . . ?
O#b39 W#3 O#c23 86.7(15) . . ?
O#b34 W#3 O#c23 152.3(15) . . ?
O#a3 W#3 O#c13 104.5(19) . . ?
O#b39 W#3 O#c13 150.5(16) . . ?
O#b34 W#3 O#c13 84.7(14) . . ?
O#c23 W#3 O#c13 89.8(15) . . ?
O#a3 W#3 O#d123 172(2) . . ?
O#b39 W#3 O#d123 81.9(13) . . ?
O#b34 W#3 O#d123 80.5(13) . . ?
O#c23 W#3 O#d123 72.2(11) . . ?
O#c13 W#3 O#d123 69.2(10) . . ?
O#a4 W#4 O#b45 103.2(18) . . ?
O#a4 W#4 O#b34 102(2) . . ?
O#b45 W#4 O#b34 87.9(17) . . ?
O#a4 W#4 O#c49 101.8(18) . . ?
O#b45 W#4 O#c49 155.0(15) . . ?
O#b34 W#4 O#c49 86.2(16) . . ?
O#a4 W#4 O#d49 173.0(19) . . ?
O#b45 W#4 O#d49 83.7(13) . . ?
O#b34 W#4 O#d49 79.3(13) . . ?
O#c49 W#4 O#d49 71.3(11) . . ?
O#a5 W#5 O#b15 103(2) . . ?
O#a5 W#5 O#b45 103.1(18) . . ?
O#b15 W#5 O#b45 87.6(17) . . ?
O#a5 W#5 O#c56 102.2(18) . . ?
O#b15 W#5 O#c56 84.8(17) . . ?
O#b45 W#5 O#c56 154.6(15) . . ?
O#a5 W#5 O#d56 172.3(19) . . ?
O#b15 W#5 O#d56 78.8(13) . . ?
O#b45 W#5 O#d56 84.5(13) . . ?
O#c56 W#5 O#d56 70.3(12) . . ?
O#a6 W#6 O#b16 99(2) . . ?
O#a6 W#6 O#b67 105(2) . . ?
O#b16 W#6 O#b67 87.6(17) . . ?
O#a6 W#6 O#c56 101.5(19) . . ?
O#b16 W#6 O#c56 86.1(17) . . ?
O#b67 W#6 O#c56 153(2) . . ?
O#a7 W#7 O#b74 100.7(18) . . ?
O#a7 W#7 O#b67 105.3(18) . . ?
O#b74 W#7 O#b67 89.9(17) . . ?
O#a7 W#7 O#c78 99.9(18) . . ?
O#b74 W#7 O#c78 88.9(16) . . ?
O#b67 W#7 O#c78 154.6(15) . . ?
O#a7 W#7 O#b27 99.6(18) . . ?
O#b74 W#7 O#b27 159.6(17) . . ?
O#b67 W#7 O#b27 87.3(15) . . ?
O#c78 W#7 O#b27 85.1(15) . . ?
O#a7 W#7 O#d78 168.7(18) . . ?
O#b74 W#7 O#d78 80.2(14) . . ?
O#b67 W#7 O#d78 85.9(13) . . ?
O#c78 W#7 O#d78 68.9(11) . . ?
O#b27 W#7 O#d78 79.4(12) . . ?
O#a8 W#8 O#b85 100.0(18) . . ?
O#a8 W#8 O#b89 104.1(18) . . ?
O#b85 W#8 O#b89 87.8(17) . . ?
O#a8 W#8 O#c78 101.7(18) . . ?
O#b85 W#8 O#c78 90.2(16) . . ?
O#b89 W#8 O#c78 154.0(15) . . ?
O#a8 W#8 O#b28 99.4(19) . . ?
O#b85 W#8 O#b28 160.6(18) . . ?
O#b89 W#8 O#b28 86.1(15) . . ?
O#c78 W#8 O#b28 87.3(15) . . ?
O#a8 W#8 O#d78 170.9(19) . . ?
O#b85 W#8 O#d78 81.6(14) . . ?
O#b89 W#8 O#d78 84.8(13) . . ?
O#c78 W#8 O#d78 69.3(11) . . ?
O#b28 W#8 O#d78 79.5(12) . . ?
O#a9 W#9 O#b89 103.5(19) . . ?
O#a9 W#9 O#c49 103.1(19) . . ?
O#b89 W#9 O#c49 153(2) . . ?
O#a9 W#9 O#b96 101(2) . . ?
O#b89 W#9 O#b96 87.0(17) . . ?
O#c49 W#9 O#b96 90.1(17) . . ?
O#a9 W#9 O#b39 101(2) . . ?
O#b89 W#9 O#b39 88.0(16) . . ?
O#c49 W#9 O#b39 84.6(15) . . ?
O#b96 W#9 O#b39 158(3) . . ?
O#d49 S# O#d56 112(2) . . ?
O#d49 S# O#d78 110.7(19) . . ?
O#d56 S# O#d78 106.0(19) . . ?
O#d49 S# O#d123 108(2) . . ?
O#d56 S# O#d123 109(2) . . ?
O#d78 S# O#d123 112(2) . . ?
W#1 O#b15 W#5 153.3(19) . . ?
W#6 O#b16 W#1 152(2) . . ?
W#7 O#b27 W#2 151.7(19) . . ?
W#2 O#b28 W#8 150.0(19) . . ?
W#3 O#b34 W#4 149.5(19) . . ?
W#3 O#b39 W#9 152(2) . . ?
W#4 O#b45 W#5 161.1(19) . . ?
W#6 O#b67 W#7 159(2) . . ?
W#9 O#b89 W#8 162(2) . . ?
W#2 O#c12 W#1 132.0(18) . . ?
W#1 O#c13 W#3 133.3(16) . . ?
W#3 O#c23 W#2 129.6(17) . . ?
W#9 O#c49 W#4 128.7(17) . . ?
W#5 O#c56 W#6 131.3(18) . . ?
W#8 O#c78 W#7 131.6(15) . . ?
S# O#d123 W#3 128.2(17) . . ?
S# O#d123 W#1 128.3(17) . . ?
W#3 O#d123 W#1 86.8(8) . . ?
S# O#d49 W#4 126.8(18) . . ?
S# O#d56 W#5 125.5(17) . . ?
S# O#d78 W#8 124.4(18) . . ?
S# O#d78 W#8 139(2) 7 . ?
S# O#d78 W#7 127.1(19) . . ?
W#8 O#d78 W#7 87.8(8) . . ?
C1 N1 C5 112.4(16) . . ?
C1 N1 C9 108.5(15) . . ?
C5 N1 C9 105.7(16) . . ?
C1 N1 C13 106.7(16) . . ?
C5 N1 C13 114.3(16) . . ?
C9 N1 C13 109.1(16) . . ?
N1 C1 C2 115.2(18) . . ?
C3A C2 C1 107.7(15) . . ?
C3B C2 C1 107.7(15) . . ?
C4A C3A C2 109.6(5) . . ?
C4B C3B C2 109.5(5) . . ?
C6 C5 N1 118.3(16) . . ?
C7B C6 C5 108.5(12) . . ?
C7A C6 C5 108.3(12) . . ?
C8A C7A C6 109.6(5) . . ?
C6 C7B C8B 109.7(5) . . ?
C10 C9 N1 114.2(19) . . ?
C11B C10 C9 107.4(15) . . ?
C11A C10 C9 107.4(15) . . ?
C10 C11A C12A 109.4(5) . . ?
C12B C11B C10 109.5(5) . . ?
C14 C13 N1 109.6(17) . . ?
C15A C14 C13 109.0(16) . . ?
C15B C14 C13 108.8(16) . . ?
C14 C15A C16A 109.6(5) . . ?
C16B C15B C14 109.5(5) . . ?
C17 N2 C25 111(2) . . ?
C17 N2 C29 114(2) . . ?
C25 N2 C29 107(2) . . ?
C17 N2 C21 109.9(16) . . ?
C25 N2 C21 111.2(18) . . ?
C29 N2 C21 104.5(17) . . ?
N2 C17 C18 114.3(16) . . ?
C19B C18 C17 103.7(13) . . ?
C19A C18 C17 103.5(13) . . ?
C20A C19A C18 109.4(5) . . ?
C20B C19B C18 109.5(5) . . ?
C22 C21 N2 113.9(15) . . ?
C23A C22 C21 109.5(5) . . ?
C21 C22 C23B 109.3(5) . . ?
C24A C23A C22 109.5(5) . . ?
C24B C23B C22 109.5(5) . . ?
C26 C25 N2 123(2) . . ?
C25 C26 C27B 114(2) . . ?
C25 C26 C27A 113(2) . . ?
C28A C27A C26 109.5(5) . . ?
C26 C27B C28B 109.5(5) . . ?
C30 C29 N2 114(2) . . ?
C31B C30 C29 109.0(17) . . ?
C31A C30 C29 109.0(17) . . ?
C32A C31A C30 109.5(5) . . ?
C32B C31B C30 109.5(5) . . ?
N3 C33 C34 180.000(9) . . ?
N4 C35 C36 179.986(1) . . ?

loop_
_geom_bond_atom_site_label_1
_geom_bond_atom_site_label_2
_geom_bond_distance
_geom_bond_site_symmetry_2
_geom_bond_publ_flag
W1 Oa1 1.711(12) . ?
W1 Oc13 1.841(11) . ?
W1 Ob15 1.885(12) . ?
W1 Oc12 1.916(13) . ?
W1 Ob16 1.937(12) . ?
W1 Od123 2.519(10) . ?
W2 Oa2 1.691(14) . ?
W2 Oc12 1.873(13) . ?
W2 Ob28 1.902(12) . ?
W2 Ob27 1.903(12) . ?
W2 Oc23 1.923(13) . ?
W2 Od123 2.549(10) . ?
W3 Oa3 1.686(15) . ?
W3 Ob39 1.866(12) . ?
W3 Ob34 1.867(12) . ?
W3 Oc23 1.895(14) . ?
W3 Oc13 1.927(10) . ?
W3 Od123 2.513(11) . ?
W4 Oa4 1.670(11) . ?
W4 Ob45 1.874(11) . ?
W4 Ob74 1.890(12) 7 ?
W4 Ob34 1.916(13) . ?
W4 Oc49 1.947(11) . ?
W4 Od49 2.505(10) . ?
W5 Oa5 1.674(10) . ?
W5 Ob15 1.892(12) . ?
W5 Ob45 1.896(11) . ?
W5 Ob85 1.905(12) 7 ?
W5 Oc56 1.905(11) . ?
W5 Od56 2.536(9) . ?
W6 Oa6 1.679(11) . ?
W6 Ob16 1.866(12) . ?
W6 Ob67 1.875(10) . ?
W6 Ob96 1.887(11) 7 ?
W6 Oc56 1.913(11) . ?
W6 Od56 2.518(10) . ?
W7 Oa7 1.710(11) . ?
W7 Ob74 1.885(12) . ?
W7 Ob27 1.904(13) . ?
W7 Ob67 1.905(10) . ?
W7 Oc78 1.908(12) . ?
W7 Od78 2.524(11) . ?
W8 Oa8 1.695(10) . ?
W8 Ob85 1.868(12) . ?
W8 Ob89 1.895(11) . ?
W8 Ob28 1.911(13) . ?
W8 Oc78 1.914(12) . ?
W8 Od78 2.510(10) . ?
W9 Oa9 1.692(11) . ?
W9 Ob89 1.882(10) . ?
W9 Ob96 1.889(11) . ?
W9 Oc49 1.889(10) . ?
W9 Ob39 1.920(13) . ?
W9 Od49 2.569(11) . ?
S Od49 1.456(12) . ?
S Od56 1.467(10) . ?
S Od78 1.470(11) . ?
S Od123 1.477(11) . ?
Ob74 W4 1.890(12) 7 ?
Ob85 W5 1.905(12) 7 ?
Ob96 W6 1.887(11) 7 ?
W*1 O*a1 1.70(2) . ?
W*1 O*c13 1.84(2) . ?
W*1 O*b15 1.89(2) . ?
W*1 O*c12 1.93(2) . ?
W*1 O*b16 1.94(2) . ?
W*1 O*d123 2.56(5) . ?
W*2 O*a2 1.69(2) . ?
W*2 O*c12 1.88(2) . ?
W*2 O*b28 1.91(2) . ?
W*2 O*b27 1.91(2) . ?
W*2 O*c23 1.92(2) . ?
W*2 O*d123 2.53(5) . ?
W*3 O*a3 1.69(2) . ?
W*3 O*b34 1.87(2) . ?
W*3 O*b39 1.87(2) . ?
W*3 O*c23 1.89(2) . ?
W*3 O*c13 1.924(19) . ?
W*3 O*d123 2.51(2) . ?
W*4 O*a4 1.67(2) . ?
W*4 O*b45 1.88(2) . ?
W*4 O*b34 1.92(2) . ?
W*4 O*c49 1.94(2) . ?
W*4 O*d49 2.503(19) . ?
W*5 O*a5 1.68(2) . ?
W*5 O*b15 1.89(2) . ?
W*5 O*b45 1.892(19) . ?
W*5 O*c56 1.90(2) . ?
W*5 O*d56 2.521(19) . ?
W*6 O*a6 1.68(2) . ?
W*6 O*b16 1.86(2) . ?
W*6 O*b67 1.866(19) . ?
W*6 O*c56 1.91(2) . ?
W*6 O*d56 2.52(2) . ?
W*7 O*a7 1.71(2) . ?
W*7 O*b74 1.88(2) . ?
W*7 O*b67 1.898(19) . ?
W*7 O*c78 1.91(2) . ?
W*7 O*b27 1.91(2) . ?
W*7 O*d78 2.52(2) . ?
W*8 O*a8 1.699(19) . ?
W*8 O*b85 1.87(2) . ?
W*8 O*b89 1.893(19) . ?
W*8 O*c78 1.91(2) . ?
W*8 O*b28 1.92(2) . ?
W*8 O*d78 2.500(19) . ?
W*9 O*a9 1.69(2) . ?
W*9 O*b89 1.877(19) . ?
W*9 O*c49 1.88(2) . ?
W*9 O*b96 1.89(2) . ?
W*9 O*b39 1.92(2) . ?
W*9 O*d49 2.54(5) . ?
S* O*d49 1.46(2) . ?
S* O*d56 1.46(2) . ?
S* O*d78 1.47(2) . ?
S* O*d123 1.48(2) . ?
W#1 O#a1 1.71(2) . ?
W#1 O#c13 1.84(2) . ?
W#1 O#b15 1.88(2) . ?
W#1 O#c12 1.92(2) . ?
W#1 O#b16 1.94(2) . ?
W#1 O#d123 2.525(19) . ?
W#2 O#a2 1.69(2) . ?
W#2 O#c12 1.88(2) . ?
W#2 O#b28 1.90(2) . ?
W#2 O#c23 1.91(2) . ?
W#2 O#b27 1.92(2) . ?
W#2 O#d123 2.54(4) . ?
W#3 O#a3 1.69(2) . ?
W#3 O#b39 1.86(2) . ?
W#3 O#b34 1.86(2) . ?
W#3 O#c23 1.89(2) . ?
W#3 O#c13 1.930(19) . ?
W#3 O#d123 2.51(2) . ?
W#4 O#a4 1.67(2) . ?
W#4 O#b45 1.87(2) . ?
W#4 O#b34 1.91(2) . ?
W#4 O#c49 1.95(2) . ?
W#4 O#d49 2.506(19) . ?
W#5 O#a5 1.68(2) . ?
W#5 O#b15 1.89(2) . ?
W#5 O#b45 1.89(2) . ?
W#5 O#c56 1.90(2) . ?
W#5 O#d56 2.520(19) . ?
W#6 O#a6 1.68(2) . ?
W#6 O#b16 1.87(2) . ?
W#6 O#b67 1.868(19) . ?
W#6 O#c56 1.91(2) . ?
W#6 O#d56 2.55(5) . ?
W#7 O#a7 1.71(2) . ?
W#7 O#b74 1.88(2) . ?
W#7 O#b67 1.894(19) . ?
W#7 O#c78 1.91(2) . ?
W#7 O#b27 1.91(2) . ?
W#7 O#d78 2.52(2) . ?
W#8 O#a8 1.697(19) . ?
W#8 O#b85 1.87(2) . ?
W#8 O#b89 1.896(19) . ?
W#8 O#c78 1.91(2) . ?
W#8 O#b28 1.92(2) . ?
W#8 O#d78 2.503(19) . ?
W#9 O#a9 1.69(2) . ?
W#9 O#b89 1.880(19) . ?
W#9 O#c49 1.89(2) . ?
W#9 O#b96 1.89(2) . ?
W#9 O#b39 1.92(2) . ?
W#9 O#d49 2.53(5) . ?
S# O#d49 1.45(2) . ?
S# O#d56 1.47(2) . ?
S# O#d78 1.47(2) . ?
S# O#d123 1.48(2) . ?
N1 C1 1.53(2) . ?
N1 C5 1.54(2) . ?
N1 C9 1.56(2) . ?
N1 C13 1.56(2) . ?
C1 C2 1.53(3) . ?
C2 C3A 1.500(5) . ?
C2 C3B 1.500(5) . ?
C3A C4A 1.499(5) . ?
C3B C4B 1.500(5) . ?
C5 C6 1.52(2) . ?
C6 C7B 1.499(5) . ?
C6 C7A 1.501(5) . ?
C7A C8A 1.499(5) . ?
C7B C8B 1.500(5) . ?
C9 C10 1.54(3) . ?
C10 C11B 1.500(5) . ?
C10 C11A 1.500(5) . ?
C11A C12A 1.501(5) . ?
C11B C12B 1.500(5) . ?
C13 C14 1.51(3) . ?
C14 C15A 1.499(5) . ?
C14 C15B 1.501(5) . ?
C15A C16A 1.499(5) . ?
C15B C16B 1.500(5) . ?
N2 C17 1.45(3) . ?
N2 C25 1.57(3) . ?
N2 C29 1.57(3) . ?
N2 C21 1.61(2) . ?
C17 C18 1.61(3) . ?
C18 C19B 1.500(5) . ?
C18 C19A 1.502(5) . ?
C19A C20A 1.500(5) . ?
C19B C20B 1.500(5) . ?
C21 C22 1.501(5) . ?
C22 C23A 1.500(5) . ?
C22 C23B 1.502(5) . ?
C23A C24A 1.500(5) . ?
C23B C24B 1.499(5) . ?
C25 C26 1.43(3) . ?
C26 C27B 1.500(5) . ?
C26 C27A 1.501(5) . ?
C27A C28A 1.500(5) . ?
C27B C28B 1.500(5) . ?
C29 C30 1.51(3) . ?
C30 C31B 1.500(5) . ?
C30 C31A 1.501(5) . ?
C31A C32A 1.500(5) . ?
C31B C32B 1.500(5) . ?
N3 C33 1.13(5) . ?
C33 C34 1.22(6) . ?
N4 C35 1.13006(15) . ?
C35 C36 1.47009(18) . ?
